data_4311233
loop_
_publ_author_name
'Apurba K. Patra'
'Michael J. Rose'
'Karen A. Murphy'
'Marilyn M. Olmstead'
'Pradip K. Mascharak'

_publ_section_title
;
 Photolabile Ruthenium Nitrosyls with Planar Dicarboxamide Tetradentate N4
 Ligands: Effects of In-Plane and Axial Ligand Strength on NO Release
;
_journal_name_full 'Inorganic Chemistry'
_journal_page_first 4487
_journal_page_last 4495
_journal_paper_doi 10.1021/ic040030t
_journal_volume 43
_journal_year 2004
_chemical_formula_sum 'C31 H27 Cl N6 O4 Ru'
_chemical_formula_weight 684.11
_chemical_name_common '[(Me2bqb)Ru(NO)Cl].DMF'
_chemical_name_systematic
;
  ?
;
_space_group_IT_number 2
_symmetry_cell_setting triclinic
_symmetry_space_group_name_Hall '-P 1'
_symmetry_space_group_name_H-M 'P -1'
_atom_sites_solution_hydrogens geom
_atom_sites_solution_primary Patterson
_atom_sites_solution_secondary difmap
_audit_creation_method SHELXL-97
_cell_angle_alpha 114.395(2)
_cell_angle_beta 90.090(2)
_cell_angle_gamma 91.813(3)
_cell_formula_units_Z 2
_cell_length_a 9.4257(7)
_cell_length_b 12.8471(10)
_cell_length_c 12.8518(10)
_cell_measurement_reflns_used 999
_cell_measurement_temperature 186(2)
_cell_measurement_theta_max 20.0
_cell_measurement_theta_min 3.2
_cell_volume 1416.43(19)
_computing_cell_refinement SMART
_computing_data_collection 'SMART 5.054 (Bruker, 2002)'
_computing_data_reduction 'SAINT 6.45A (Bruker, 2003)'
_computing_molecular_graphics 'SHELXTL 5.1, XP (Sheldrick, 1994)'
_computing_publication_material SHELXL97
_computing_structure_refinement 'SHELXL97 (Sheldrick, 1997)'
_computing_structure_solution 'SHELXS97 (Sheldrick, 1990)'
_diffrn_ambient_temperature 186(2)
_diffrn_detector_area_resol_mean 8.3
_diffrn_measured_fraction_theta_full 0.980
_diffrn_measured_fraction_theta_max 0.967
_diffrn_measurement_device_type 'Bruker SMART 1000'
_diffrn_measurement_method \w
_diffrn_radiation_monochromator graphite
_diffrn_radiation_source 'fine-focus sealed tube'
_diffrn_radiation_type MoK\a
_diffrn_radiation_wavelength 0.71073
_diffrn_reflns_av_R_equivalents 0.0212
_diffrn_reflns_av_sigmaI/netI 0.0254
_diffrn_reflns_limit_h_max 13
_diffrn_reflns_limit_h_min -13
_diffrn_reflns_limit_k_max 16
_diffrn_reflns_limit_k_min -17
_diffrn_reflns_limit_l_max 18
_diffrn_reflns_limit_l_min -18
_diffrn_reflns_number 19167
_diffrn_reflns_theta_full 30.00
_diffrn_reflns_theta_max 30.16
_diffrn_reflns_theta_min 1.74
_diffrn_standards_decay_% <0.1
_diffrn_standards_number '50 frames remeasured'
_exptl_absorpt_coefficient_mu 0.697
_exptl_absorpt_correction_T_max 0.909
_exptl_absorpt_correction_T_min 0.823
_exptl_absorpt_correction_type multi-scan
_exptl_absorpt_process_details 'SADABS 2.10 (Sheldrick, 2003)'
_exptl_crystal_colour black
_exptl_crystal_density_diffrn 1.604
_exptl_crystal_density_method 'not measured'
_exptl_crystal_description prism
_exptl_crystal_F_000 696
_exptl_crystal_size_max 0.29
_exptl_crystal_size_mid 0.19
_exptl_crystal_size_min 0.14
_refine_diff_density_max 0.755
_refine_diff_density_min -0.886
_refine_diff_density_rms 0.075
_refine_ls_extinction_method none
_refine_ls_goodness_of_fit_ref 1.076
_refine_ls_hydrogen_treatment constr
_refine_ls_matrix_type full
_refine_ls_number_parameters 367
_refine_ls_number_reflns 8115
_refine_ls_number_restraints 0
_refine_ls_restrained_S_all 1.076
_refine_ls_R_factor_all 0.0412
_refine_ls_R_factor_gt 0.0321
_refine_ls_shift/su_max 0.000
_refine_ls_shift/su_mean 0.000
_refine_ls_structure_factor_coef Fsqd
_refine_ls_weighting_details 'calc w=1/[\s^2^(Fo^2^)+(0.0355P)^2^+1.1924P] where P=(Fo^2^+2Fc^2^)/3'
_refine_ls_weighting_scheme calc
_refine_ls_wR_factor_gt 0.0786
_refine_ls_wR_factor_ref 0.0852
_reflns_number_gt 7067
_reflns_number_total 8115
_reflns_threshold_expression I>2\s(I)
_cod_data_source_file ic040030t_4.cif
_cod_data_source_block mn1581
_cod_database_code 4311233

loop_
_symmetry_equiv_pos_as_xyz
'x, y, z'
'-x, -y, -z'

loop_
_atom_site_label
_atom_site_type_symbol
_atom_site_fract_x
_atom_site_fract_y
_atom_site_fract_z
_atom_site_U_iso_or_equiv
_atom_site_adp_type
_atom_site_occupancy
_atom_site_symmetry_multiplicity
_atom_site_calc_flag
_atom_site_refinement_flags
_atom_site_disorder_assembly
_atom_site_disorder_group
Ru1 Ru 0.174956(16) 0.236189(14) 0.261447(13) 0.02480(5) Uani 1 1 d . . .
Cl1 Cl 0.36313(6) 0.15629(4) 0.32220(5) 0.03230(11) Uani 1 1 d . . .
O1 O 0.04987(16) 0.43615(14) 0.58660(13) 0.0355(3) Uani 1 1 d . . .
O2 O 0.0619(3) -0.10391(16) 0.10501(18) 0.0628(6) Uani 1 1 d . . .
O3 O -0.0363(2) 0.33647(18) 0.17216(18) 0.0537(5) Uani 1 1 d . . .
N1 N 0.08592(18) 0.28194(15) 0.41397(15) 0.0274(3) Uani 1 1 d . . .
N2 N 0.0691(2) 0.08843(16) 0.22638(16) 0.0317(4) Uani 1 1 d . . .
N3 N 0.28696(17) 0.39682(14) 0.35948(14) 0.0246(3) Uani 1 1 d . . .
N4 N 0.24134(19) 0.13502(16) 0.08649(15) 0.0297(4) Uani 1 1 d . . .
N5 N 0.04650(19) 0.29767(16) 0.20971(15) 0.0306(4) Uani 1 1 d . . .
C1 C -0.0074(2) 0.19495(18) 0.41839(18) 0.0285(4) Uani 1 1 d . . .
C2 C -0.0877(2) 0.2046(2) 0.5131(2) 0.0340(5) Uani 1 1 d . . .
H2 H -0.0860 0.2751 0.5789 0.041 Uiso 1 1 calc R . .
C3 C -0.1704(2) 0.1123(2) 0.5126(2) 0.0369(5) Uani 1 1 d . . .
C4 C -0.1736(2) 0.0085(2) 0.4159(2) 0.0381(5) Uani 1 1 d . . .
C5 C -0.0975(2) -0.0005(2) 0.3201(2) 0.0363(5) Uani 1 1 d . . .
H5 H -0.1024 -0.0705 0.2536 0.044 Uiso 1 1 calc R . .
C6 C -0.0139(2) 0.09109(19) 0.31948(19) 0.0309(4) Uani 1 1 d . . .
C7 C 0.1063(2) 0.38992(18) 0.49299(17) 0.0274(4) Uani 1 1 d . . .
C8 C 0.2187(2) 0.45417(17) 0.45658(17) 0.0260(4) Uani 1 1 d . . .
C9 C 0.2528(2) 0.56873(18) 0.52873(19) 0.0316(4) Uani 1 1 d . . .
H9 H 0.2014 0.6068 0.5968 0.038 Uiso 1 1 calc R . .
C10 C 0.3608(2) 0.62486(19) 0.4998(2) 0.0341(5) Uani 1 1 d . . .
H10 H 0.3805 0.7039 0.5447 0.041 Uiso 1 1 calc R . .
C11 C 0.4424(2) 0.56505(19) 0.40348(19) 0.0309(4) Uani 1 1 d . . .
C12 C 0.5626(3) 0.6147(2) 0.3723(2) 0.0416(6) Uani 1 1 d . . .
H12 H 0.5868 0.6935 0.4146 0.050 Uiso 1 1 calc R . .
C13 C 0.6434(3) 0.5507(3) 0.2827(2) 0.0490(7) Uani 1 1 d . . .
H13 H 0.7218 0.5856 0.2615 0.059 Uiso 1 1 calc R . .
C14 C 0.6121(3) 0.4334(3) 0.2209(2) 0.0437(6) Uani 1 1 d . . .
H14 H 0.6720 0.3892 0.1604 0.052 Uiso 1 1 calc R . .
C15 C 0.4960(2) 0.3820(2) 0.24689(19) 0.0327(4) Uani 1 1 d . . .
H15 H 0.4762 0.3024 0.2051 0.039 Uiso 1 1 calc R . .
C16 C 0.4064(2) 0.44746(18) 0.33554(17) 0.0267(4) Uani 1 1 d . . .
C17 C 0.1045(3) -0.0041(2) 0.1340(2) 0.0393(5) Uani 1 1 d . . .
C18 C 0.2060(3) 0.0252(2) 0.05783(19) 0.0352(5) Uani 1 1 d . . .
C19 C 0.2547(3) -0.0635(2) -0.0416(2) 0.0437(6) Uani 1 1 d . . .
H19 H 0.2284 -0.1409 -0.0585 0.052 Uiso 1 1 calc R . .
C20 C 0.3404(3) -0.0371(2) -0.1137(2) 0.0439(6) Uani 1 1 d . . .
H20 H 0.3799 -0.0963 -0.1782 0.053 Uiso 1 1 calc R . .
C21 C 0.3697(3) 0.0784(2) -0.09160(19) 0.0358(5) Uani 1 1 d . . .
C22 C 0.4483(3) 0.1125(2) -0.1671(2) 0.0440(6) Uani 1 1 d . . .
H22 H 0.4905 0.0563 -0.2324 0.053 Uiso 1 1 calc R . .
C23 C 0.4638(3) 0.2249(2) -0.1468(2) 0.0446(6) Uani 1 1 d . . .
H23 H 0.5164 0.2466 -0.1981 0.054 Uiso 1 1 calc R . .
C24 C 0.4026(3) 0.3088(2) -0.0504(2) 0.0394(5) Uani 1 1 d . . .
H24 H 0.4118 0.3869 -0.0382 0.047 Uiso 1 1 calc R . .
C25 C 0.3294(2) 0.2794(2) 0.02638(19) 0.0341(4) Uani 1 1 d . . .
H25 H 0.2893 0.3372 0.0917 0.041 Uiso 1 1 calc R . .
C26 C 0.3139(2) 0.16450(19) 0.00867(17) 0.0301(4) Uani 1 1 d . . .
C27 C -0.2552(3) 0.1269(3) 0.6173(3) 0.0546(7) Uani 1 1 d . . .
H27A H -0.2238 0.0727 0.6476 0.082 Uiso 1 1 calc R . .
H27B H -0.3562 0.1123 0.5966 0.082 Uiso 1 1 calc R . .
H27C H -0.2404 0.2052 0.6757 0.082 Uiso 1 1 calc R . .
C28 C -0.2569(3) -0.0948(3) 0.4142(3) 0.0502(7) Uani 1 1 d . . .
H28A H -0.2452 -0.1596 0.3403 0.075 Uiso 1 1 calc R . .
H28B H -0.3576 -0.0774 0.4258 0.075 Uiso 1 1 calc R . .
H28C H -0.2216 -0.1144 0.4754 0.075 Uiso 1 1 calc R . .
O4 O 0.2155(4) 0.5188(3) 0.1971(3) 0.0766(12) Uiso 0.60 1 d PG A 1
N6 N 0.0820(3) 0.6140(2) 0.1192(2) 0.0405(9) Uiso 0.60 1 d PG A 1
C29 C 0.1947(4) 0.6245(5) 0.0466(4) 0.0543(12) Uiso 0.60 1 d PG A 1
H29A H 0.1604 0.6653 0.0023 0.081 Uiso 0.60 1 calc PR A 1
H29B H 0.2234 0.5481 -0.0057 0.081 Uiso 0.60 1 calc PR A 1
H29C H 0.2763 0.6670 0.0942 0.081 Uiso 0.60 1 calc PR A 1
C30 C -0.0548(3) 0.6605(4) 0.1150(4) 0.0597(13) Uiso 0.60 1 d PG A 1
H30A H -0.0519 0.6959 0.0605 0.090 Uiso 0.60 1 calc PR A 1
H30B H -0.0772 0.7181 0.1910 0.090 Uiso 0.60 1 calc PR A 1
H30C H -0.1280 0.5988 0.0906 0.090 Uiso 0.60 1 calc PR A 1
C31 C 0.1043(3) 0.5615(2) 0.1872(2) 0.0461(10) Uiso 0.60 1 d PG A 1
H31 H 0.0270 0.5564 0.2325 0.055 Uiso 0.60 1 calc PR A 1
O4B O 0.3033(4) 0.5398(4) 0.1641(5) 0.0695(16) Uiso 0.40 1 d PG B 2
N6B N 0.1076(4) 0.6295(3) 0.1433(3) 0.0373(12) Uiso 0.40 1 d PG B 2
C29B C 0.1623(7) 0.6466(7) 0.0456(6) 0.061(2) Uiso 0.40 1 d PG B 2
H29D H 0.0924 0.6864 0.0201 0.092 Uiso 0.40 1 calc PR B 2
H29E H 0.1802 0.5723 -0.0167 0.092 Uiso 0.40 1 calc PR B 2
H29F H 0.2510 0.6928 0.0676 0.092 Uiso 0.40 1 calc PR B 2
C30B C -0.0321(5) 0.6690(6) 0.1849(6) 0.069(2) Uiso 0.40 1 d PG B 2
H30D H -0.0729 0.7054 0.1386 0.104 Uiso 0.40 1 calc PR B 2
H30E H -0.0244 0.7246 0.2648 0.104 Uiso 0.40 1 calc PR B 2
H30F H -0.0935 0.6039 0.1793 0.104 Uiso 0.40 1 calc PR B 2
C31B C 0.1844(4) 0.5770(4) 0.1926(3) 0.0454(14) Uiso 0.40 1 d PG B 2
H31B H 0.1436 0.5674 0.2557 0.054 Uiso 0.40 1 calc PR B 2

loop_
_atom_site_aniso_label
_atom_site_aniso_U_11
_atom_site_aniso_U_22
_atom_site_aniso_U_33
_atom_site_aniso_U_23
_atom_site_aniso_U_13
_atom_site_aniso_U_12
Ru1 0.02457(8) 0.02594(9) 0.02411(8) 0.01084(6) 0.00384(5) -0.00296(5)
Cl1 0.0333(2) 0.0314(3) 0.0341(3) 0.0153(2) 0.00444(19) 0.00325(19)
O1 0.0323(8) 0.0399(9) 0.0284(8) 0.0084(7) 0.0095(6) -0.0013(6)
O2 0.0953(17) 0.0304(9) 0.0513(12) 0.0069(9) 0.0228(11) -0.0184(10)
O3 0.0483(11) 0.0588(12) 0.0551(12) 0.0241(10) -0.0108(9) 0.0076(9)
N1 0.0253(8) 0.0303(9) 0.0270(8) 0.0125(7) 0.0066(6) -0.0021(6)
N2 0.0347(9) 0.0294(9) 0.0300(9) 0.0120(7) 0.0041(7) -0.0076(7)
N3 0.0227(7) 0.0271(8) 0.0261(8) 0.0132(7) 0.0025(6) -0.0018(6)
N4 0.0329(9) 0.0305(9) 0.0242(8) 0.0101(7) 0.0031(7) -0.0027(7)
N5 0.0306(9) 0.0319(9) 0.0283(9) 0.0117(7) 0.0015(7) -0.0031(7)
C1 0.0242(9) 0.0333(10) 0.0313(10) 0.0170(9) 0.0040(7) -0.0022(7)
C2 0.0283(10) 0.0423(12) 0.0353(11) 0.0200(10) 0.0083(8) -0.0007(8)
C3 0.0269(10) 0.0508(14) 0.0412(12) 0.0277(11) 0.0052(9) -0.0045(9)
C4 0.0306(10) 0.0486(14) 0.0465(13) 0.0319(12) -0.0013(9) -0.0103(9)
C5 0.0364(11) 0.0366(12) 0.0380(12) 0.0186(10) 0.0001(9) -0.0106(9)
C6 0.0282(10) 0.0353(11) 0.0325(10) 0.0177(9) 0.0020(8) -0.0061(8)
C7 0.0225(9) 0.0319(10) 0.0276(10) 0.0121(8) 0.0043(7) 0.0003(7)
C8 0.0236(9) 0.0281(10) 0.0272(9) 0.0124(8) 0.0018(7) 0.0001(7)
C9 0.0293(10) 0.0285(10) 0.0328(11) 0.0083(9) 0.0014(8) 0.0023(8)
C10 0.0344(11) 0.0261(10) 0.0398(12) 0.0121(9) -0.0066(9) -0.0041(8)
C11 0.0297(10) 0.0335(11) 0.0350(11) 0.0203(9) -0.0059(8) -0.0070(8)
C12 0.0405(12) 0.0458(14) 0.0465(14) 0.0285(12) -0.0074(10) -0.0180(10)
C13 0.0393(13) 0.0688(18) 0.0483(15) 0.0354(14) -0.0005(11) -0.0218(12)
C14 0.0325(11) 0.0645(17) 0.0367(12) 0.0244(12) 0.0065(9) -0.0091(11)
C15 0.0284(10) 0.0431(12) 0.0288(10) 0.0173(9) 0.0032(8) -0.0041(8)
C16 0.0240(9) 0.0338(10) 0.0270(9) 0.0176(8) -0.0016(7) -0.0050(7)
C17 0.0483(13) 0.0319(11) 0.0353(12) 0.0123(10) 0.0062(10) -0.0085(9)
C18 0.0438(12) 0.0312(11) 0.0278(10) 0.0098(9) 0.0035(9) -0.0043(9)
C19 0.0601(16) 0.0309(12) 0.0332(12) 0.0066(10) 0.0084(11) -0.0011(10)
C20 0.0562(15) 0.0383(13) 0.0311(12) 0.0079(10) 0.0103(10) 0.0051(11)
C21 0.0393(12) 0.0399(12) 0.0272(10) 0.0127(9) 0.0048(8) 0.0036(9)
C22 0.0500(14) 0.0508(15) 0.0299(12) 0.0150(11) 0.0131(10) 0.0067(11)
C23 0.0487(14) 0.0578(16) 0.0330(12) 0.0243(12) 0.0115(10) 0.0001(12)
C24 0.0460(13) 0.0418(13) 0.0335(12) 0.0189(10) 0.0053(9) -0.0016(10)
C25 0.0368(11) 0.0376(12) 0.0278(10) 0.0136(9) 0.0044(8) 0.0005(9)
C26 0.0305(10) 0.0368(11) 0.0234(9) 0.0129(9) 0.0014(7) -0.0013(8)
C27 0.0496(15) 0.0678(19) 0.0509(16) 0.0302(15) 0.0168(12) -0.0124(13)
C28 0.0491(15) 0.0568(16) 0.0557(16) 0.0358(14) -0.0003(12) -0.0200(12)

loop_
_atom_type_symbol
_atom_type_description
_atom_type_scat_dispersion_real
_atom_type_scat_dispersion_imag
_atom_type_scat_source
C C 0.0033 0.0016 'International Tables Vol C Tables 4.2.6.8 and 6.1.1.4'
H H 0.0000 0.0000 'International Tables Vol C Tables 4.2.6.8 and 6.1.1.4'
N N 0.0061 0.0033 'International Tables Vol C Tables 4.2.6.8 and 6.1.1.4'
O O 0.0106 0.0060 'International Tables Vol C Tables 4.2.6.8 and 6.1.1.4'
Cl Cl 0.1484 0.1585 'International Tables Vol C Tables 4.2.6.8 and 6.1.1.4'
Ru Ru -1.2594 0.8363 'International Tables Vol C Tables 4.2.6.8 and 6.1.1.4'

loop_
_geom_angle_atom_site_label_1
_geom_angle_atom_site_label_2
_geom_angle_atom_site_label_3
_geom_angle
_geom_angle_site_symmetry_1
_geom_angle_site_symmetry_3
_geom_angle_publ_flag
N5 Ru1 N2 96.88(8) . . ?
N5 Ru1 N1 94.21(8) . . ?
N2 Ru1 N1 83.43(7) . . ?
N5 Ru1 N3 94.18(7) . . ?
N2 Ru1 N3 159.49(7) . . ?
N1 Ru1 N3 78.58(7) . . ?
N5 Ru1 N4 89.72(8) . . ?
N2 Ru1 N4 78.82(7) . . ?
N1 Ru1 N4 162.16(7) . . ?
N3 Ru1 N4 118.53(6) . . ?
N5 Ru1 Cl1 175.26(6) . . ?
N2 Ru1 Cl1 86.05(6) . . ?
N1 Ru1 Cl1 89.81(5) . . ?
N3 Ru1 Cl1 84.15(5) . . ?
N4 Ru1 Cl1 87.19(5) . . ?
C7 N1 C1 128.07(17) . . ?
C7 N1 Ru1 119.21(13) . . ?
C1 N1 Ru1 112.27(13) . . ?
C17 N2 C6 127.22(19) . . ?
C17 N2 Ru1 118.80(15) . . ?
C6 N2 Ru1 112.35(14) . . ?
C8 N3 C16 118.70(17) . . ?
C8 N3 Ru1 109.89(12) . . ?
C16 N3 Ru1 131.33(14) . . ?
C18 N4 C26 118.69(19) . . ?
C18 N4 Ru1 109.21(14) . . ?
C26 N4 Ru1 132.05(15) . . ?
O3 N5 Ru1 177.77(19) . . ?
C2 C1 C6 119.20(19) . . ?
C2 C1 N1 124.8(2) . . ?
C6 C1 N1 115.94(17) . . ?
C3 C2 C1 121.1(2) . . ?
C3 C2 H2 119.5 . . ?
C1 C2 H2 119.5 . . ?
C2 C3 C4 119.7(2) . . ?
C2 C3 C27 119.1(2) . . ?
C4 C3 C27 121.2(2) . . ?
C5 C4 C3 119.5(2) . . ?
C5 C4 C28 119.4(2) . . ?
C3 C4 C28 121.1(2) . . ?
C4 C5 C6 121.4(2) . . ?
C4 C5 H5 119.3 . . ?
C6 C5 H5 119.3 . . ?
C5 C6 C1 119.1(2) . . ?
C5 C6 N2 125.0(2) . . ?
C1 C6 N2 115.89(18) . . ?
O1 C7 N1 128.26(19) . . ?
O1 C7 C8 120.32(19) . . ?
N1 C7 C8 111.36(17) . . ?
N3 C8 C9 122.81(18) . . ?
N3 C8 C7 118.05(18) . . ?
C9 C8 C7 119.02(18) . . ?
C10 C9 C8 119.2(2) . . ?
C10 C9 H9 120.4 . . ?
C8 C9 H9 120.4 . . ?
C9 C10 C11 119.6(2) . . ?
C9 C10 H10 120.2 . . ?
C11 C10 H10 120.2 . . ?
C10 C11 C12 123.2(2) . . ?
C10 C11 C16 118.66(19) . . ?
C12 C11 C16 118.1(2) . . ?
C13 C12 C11 120.7(2) . . ?
C13 C12 H12 119.7 . . ?
C11 C12 H12 119.7 . . ?
C12 C13 C14 120.7(2) . . ?
C12 C13 H13 119.7 . . ?
C14 C13 H13 119.7 . . ?
C15 C14 C13 120.7(2) . . ?
C15 C14 H14 119.6 . . ?
C13 C14 H14 119.6 . . ?
C14 C15 C16 119.7(2) . . ?
C14 C15 H15 120.1 . . ?
C16 C15 H15 120.1 . . ?
N3 C16 C15 119.92(19) . . ?
N3 C16 C11 120.19(19) . . ?
C15 C16 C11 119.83(18) . . ?
O2 C17 N2 128.1(2) . . ?
O2 C17 C18 119.5(2) . . ?
N2 C17 C18 112.37(19) . . ?
N4 C18 C19 122.8(2) . . ?
N4 C18 C17 118.2(2) . . ?
C19 C18 C17 118.9(2) . . ?
C20 C19 C18 119.2(2) . . ?
C20 C19 H19 120.4 . . ?
C18 C19 H19 120.4 . . ?
C19 C20 C21 119.6(2) . . ?
C19 C20 H20 120.2 . . ?
C21 C20 H20 120.2 . . ?
C20 C21 C22 122.9(2) . . ?
C20 C21 C26 118.5(2) . . ?
C22 C21 C26 118.6(2) . . ?
C23 C22 C21 120.7(2) . . ?
C23 C22 H22 119.7 . . ?
C21 C22 H22 119.7 . . ?
C22 C23 C24 120.3(2) . . ?
C22 C23 H23 119.9 . . ?
C24 C23 H23 119.9 . . ?
C25 C24 C23 120.8(2) . . ?
C25 C24 H24 119.6 . . ?
C23 C24 H24 119.6 . . ?
C24 C25 C26 120.2(2) . . ?
C24 C25 H25 119.9 . . ?
C26 C25 H25 119.9 . . ?
N4 C26 C25 120.15(19) . . ?
N4 C26 C21 120.4(2) . . ?
C25 C26 C21 119.5(2) . . ?
C3 C27 H27A 109.5 . . ?
C3 C27 H27B 109.5 . . ?
H27A C27 H27B 109.5 . . ?
C3 C27 H27C 109.5 . . ?
H27A C27 H27C 109.5 . . ?
H27B C27 H27C 109.5 . . ?
C4 C28 H28A 109.5 . . ?
C4 C28 H28B 109.5 . . ?
H28A C28 H28B 109.5 . . ?
C4 C28 H28C 109.5 . . ?
H28A C28 H28C 109.5 . . ?
H28B C28 H28C 109.5 . . ?
C31 N6 C30 120.7 . . ?
C31 N6 C29 120.2 . . ?
C30 N6 C29 119.1 . . ?
N6 C29 H29A 109.5 . . ?
N6 C29 H29B 109.5 . . ?
H29A C29 H29B 109.5 . . ?
N6 C29 H29C 109.5 . . ?
H29A C29 H29C 109.5 . . ?
H29B C29 H29C 109.5 . . ?
N6 C30 H30A 109.5 . . ?
N6 C30 H30B 109.5 . . ?
H30A C30 H30B 109.5 . . ?
N6 C30 H30C 109.5 . . ?
H30A C30 H30C 109.5 . . ?
H30B C30 H30C 109.5 . . ?
O4 C31 N6 126.0 . . ?
O4 C31 H31 117.0 . . ?
N6 C31 H31 117.0 . . ?
C31B N6B C30B 120.7 . . ?
C31B N6B C29B 120.2 . . ?
C30B N6B C29B 119.1 . . ?
N6B C29B H29D 109.5 . . ?
N6B C29B H29E 109.5 . . ?
H29D C29B H29E 109.5 . . ?
N6B C29B H29F 109.5 . . ?
H29D C29B H29F 109.5 . . ?
H29E C29B H29F 109.5 . . ?
N6B C30B H30D 109.5 . . ?
N6B C30B H30E 109.5 . . ?
H30D C30B H30E 109.5 . . ?
N6B C30B H30F 109.5 . . ?
H30D C30B H30F 109.5 . . ?
H30E C30B H30F 109.5 . . ?
O4B C31B N6B 126.0 . . ?
O4B C31B H31B 117.0 . . ?
N6B C31B H31B 117.0 . . ?

loop_
_geom_bond_atom_site_label_1
_geom_bond_atom_site_label_2
_geom_bond_distance
_geom_bond_site_symmetry_2
_geom_bond_publ_flag
Ru1 N5 1.7389(19) . ?
Ru1 N2 1.9936(17) . ?
Ru1 N1 1.9941(17) . ?
Ru1 N3 2.1611(17) . ?
Ru1 N4 2.1859(18) . ?
Ru1 Cl1 2.3627(6) . ?
O1 C7 1.231(2) . ?
O2 C17 1.232(3) . ?
O3 N5 1.146(3) . ?
N1 C7 1.346(3) . ?
N1 C1 1.420(2) . ?
N2 C17 1.340(3) . ?
N2 C6 1.420(3) . ?
N3 C8 1.337(3) . ?
N3 C16 1.381(2) . ?
N4 C18 1.333(3) . ?
N4 C26 1.382(3) . ?
C1 C2 1.398(3) . ?
C1 C6 1.412(3) . ?
C2 C3 1.396(3) . ?
C2 H2 0.9500 . ?
C3 C4 1.397(4) . ?
C3 C27 1.514(3) . ?
C4 C5 1.391(3) . ?
C4 C28 1.513(3) . ?
C5 C6 1.398(3) . ?
C5 H5 0.9500 . ?
C7 C8 1.513(3) . ?
C8 C9 1.404(3) . ?
C9 C10 1.368(3) . ?
C9 H9 0.9500 . ?
C10 C11 1.404(3) . ?
C10 H10 0.9500 . ?
C11 C12 1.421(3) . ?
C11 C16 1.427(3) . ?
C12 C13 1.357(4) . ?
C12 H12 0.9500 . ?
C13 C14 1.403(4) . ?
C13 H13 0.9500 . ?
C14 C15 1.373(3) . ?
C14 H14 0.9500 . ?
C15 C16 1.405(3) . ?
C15 H15 0.9500 . ?
C17 C18 1.516(3) . ?
C18 C19 1.405(3) . ?
C19 C20 1.368(4) . ?
C19 H19 0.9500 . ?
C20 C21 1.409(4) . ?
C20 H20 0.9500 . ?
C21 C22 1.420(3) . ?
C21 C26 1.422(3) . ?
C22 C23 1.360(4) . ?
C22 H22 0.9500 . ?
C23 C24 1.403(4) . ?
C23 H23 0.9500 . ?
C24 C25 1.374(3) . ?
C24 H24 0.9500 . ?
C25 C26 1.401(3) . ?
C25 H25 0.9500 . ?
C27 H27A 0.9800 . ?
C27 H27B 0.9800 . ?
C27 H27C 0.9800 . ?
C28 H28A 0.9800 . ?
C28 H28B 0.9800 . ?
C28 H28C 0.9800 . ?
O4 C31 1.2286 . ?
N6 C31 1.3274 . ?
N6 C30 1.4484 . ?
N6 C29 1.4538 . ?
C29 H29A 0.9800 . ?
C29 H29B 0.9800 . ?
C29 H29C 0.9800 . ?
C30 H30A 0.9800 . ?
C30 H30B 0.9800 . ?
C30 H30C 0.9800 . ?
C31 H31 0.9500 . ?
O4B C31B 1.2286 . ?
N6B C31B 1.3273 . ?
N6B C30B 1.4485 . ?
N6B C29B 1.4539 . ?
C29B H29D 0.9800 . ?
C29B H29E 0.9800 . ?
C29B H29F 0.9800 . ?
C30B H30D 0.9800 . ?
C30B H30E 0.9800 . ?
C30B H30F 0.9800 . ?
C31B H31B 0.9500 . ?
